data_7219665
loop_
_publ_author_name
'Tong, Wenchao'
'Zhang, Rui'
'Zhang, Tonglai'
'Yang, Li'

_publ_section_title
;
 Seven rings, eight-coordinated binuclear chelate:
 [Ca2(SCZ)4(NO3)2(H2O)2]Cl2(SCZ = semicarbazide)
;
_journal_issue 28
_journal_name_full 'RSC Adv.'
_journal_page_first 22031
_journal_paper_doi 10.1039/C5RA00719D
_journal_volume 5
_journal_year 2015
_chemical_formula_sum 'C4 H24 Ca2 Cl2 N14 O12'
_chemical_formula_weight 611.43
_chemical_name_systematic
; 
 ? 
;
_space_group_IT_number 14
_symmetry_cell_setting monoclinic
_symmetry_space_group_name_Hall '-P 2yn'
_symmetry_space_group_name_H-M 'P 1 21/n 1'
_atom_sites_solution_hydrogens difmap
_atom_sites_solution_primary direct
_atom_sites_solution_secondary difmap
_audit_creation_method SHELXL-97
_audit_update_record
;
2014-03-26 deposited with the CCDC.
2015-02-09 downloaded from the CCDC.
;
_cell_angle_alpha 90.00
_cell_angle_beta 99.915(3)
_cell_angle_gamma 90.00
_cell_formula_units_Z 2
_cell_length_a 8.194(2)
_cell_length_b 11.411(3)
_cell_length_c 12.541(3)
_cell_measurement_reflns_used 4146
_cell_measurement_temperature 153(2)
_cell_measurement_theta_max 31.482
_cell_measurement_theta_min 2.430
_cell_volume 1155.1(5)
_computing_cell_refinement 'CrystalClear (Rigaku Inc., 2008)'
_computing_data_collection 'CrystalClear (Rigaku Inc., 2008)'
_computing_data_reduction 'CrystalClear (Rigaku Inc., 2008)'
_computing_structure_refinement 'SHELXL-97 (Sheldrick, 1997)'
_computing_structure_solution 'SHELXS-97 (Sheldrick, 1990)'
_diffrn_ambient_temperature 153(2)
_diffrn_detector_area_resol_mean 28.5714
_diffrn_measured_fraction_theta_full 0.993
_diffrn_measured_fraction_theta_max 0.993
_diffrn_measurement_device_type AFC10/Saturn724+
_diffrn_measurement_method 'phi and omega scans'
_diffrn_radiation_monochromator graphite
_diffrn_radiation_source 'Rotating Anode'
_diffrn_radiation_type MoK\a
_diffrn_radiation_wavelength 0.71073
_diffrn_reflns_av_R_equivalents 0.0424
_diffrn_reflns_av_sigmaI/netI 0.0431
_diffrn_reflns_limit_h_max 12
_diffrn_reflns_limit_h_min -12
_diffrn_reflns_limit_k_max 16
_diffrn_reflns_limit_k_min -16
_diffrn_reflns_limit_l_max 17
_diffrn_reflns_limit_l_min -18
_diffrn_reflns_number 13498
_diffrn_reflns_theta_full 31.48
_diffrn_reflns_theta_max 31.48
_diffrn_reflns_theta_min 2.77
_diffrn_standards_decay_% 0
_diffrn_standards_interval_count 0
_diffrn_standards_interval_time 0
_diffrn_standards_number 0
_exptl_absorpt_coefficient_mu 0.807
_exptl_absorpt_correction_T_max 0.9273
_exptl_absorpt_correction_T_min 0.7823
_exptl_absorpt_correction_type multi-scan
_exptl_crystal_colour Colorless
_exptl_crystal_density_diffrn 1.758
_exptl_crystal_density_method 'not measured'
_exptl_crystal_description Prism
_exptl_crystal_F_000 632
_exptl_crystal_size_max 0.32
_exptl_crystal_size_mid 0.25
_exptl_crystal_size_min 0.10
_refine_diff_density_max 0.431
_refine_diff_density_min -0.348
_refine_diff_density_rms 0.074
_refine_ls_extinction_method none
_refine_ls_goodness_of_fit_ref 1.001
_refine_ls_hydrogen_treatment X,Y,Z,Ueq
_refine_ls_matrix_type full
_refine_ls_number_parameters 202
_refine_ls_number_reflns 3810
_refine_ls_number_restraints 0
_refine_ls_restrained_S_all 1.001
_refine_ls_R_factor_all 0.0486
_refine_ls_R_factor_gt 0.0377
_refine_ls_shift/su_max 0.001
_refine_ls_shift/su_mean 0.000
_refine_ls_structure_factor_coef Fsqd
_refine_ls_weighting_details 'calc w=1/[\s^2^(Fo^2^)+(0.0463P)^2^+0.1160P] where P=(Fo^2^+2Fc^2^)/3'
_refine_ls_weighting_scheme calc
_refine_ls_wR_factor_gt 0.0838
_refine_ls_wR_factor_ref 0.0903
_reflns_number_gt 3254
_reflns_number_total 3810
_reflns_threshold_expression >2sigma(I)
_cod_data_source_file c5ra00719d1.cif
_cod_data_source_block bn2871
_cod_depositor_comments
;
The following automatic conversions were performed:

'_symmetry_cell_setting' value 'Monoclinic' changed to 'monoclinic'
according to
/usr/data/users/saulius/crontab/automatic-downloads/rss-feeds/RSC/lib/dictionaries/cif_core.dic
dictionary named 'cif_core.dic' version 2.4.2 from 2011-04-26.

Automatic conversion script
Id: cif_fix_values 3008 2015-01-20 13:52:24Z robertas 

The following automatic conversions were performed:

'_exptl_absorpt_correction_type' value 'Multi-scans' was replaced
with the value 'multi-scan' as specified in the replacement file
'src/cod-tools/trunk/data/replacement-values/replacement_values.lst'.

Automatic conversion script
Id: cif_fix_values 5376 2017-05-30 11:51:03Z andrius 
;
_cod_original_sg_symbol_H-M P2(1)/n
_cod_database_code 7219665

loop_
_symmetry_equiv_pos_as_xyz
'x, y, z'
'-x+1/2, y+1/2, -z+1/2'
'-x, -y, -z'
'x-1/2, -y-1/2, z-1/2'

loop_
_atom_site_label
_atom_site_type_symbol
_atom_site_fract_x
_atom_site_fract_y
_atom_site_fract_z
_atom_site_U_iso_or_equiv
_atom_site_adp_type
_atom_site_occupancy
_atom_site_symmetry_multiplicity
_atom_site_calc_flag
Ca1 Ca 0.58424(4) 0.35382(3) 0.45336(2) 0.01332(8) Uani 1 1 d
Cl1 Cl 0.88795(5) 0.52325(3) 0.82108(3) 0.02088(10) Uani 1 1 d
O1 O 0.65591(13) 0.56116(9) 0.48601(9) 0.0154(2) Uani 1 1 d
O2 O 0.82831(14) 0.33777(10) 0.37864(10) 0.0204(2) Uani 1 1 d
O3 O 0.51781(14) 0.47350(9) 0.28227(9) 0.0188(2) Uani 1 1 d
O4 O 0.47765(15) 0.28789(10) 0.25693(10) 0.0223(3) Uani 1 1 d
O5 O 0.50500(15) 0.40096(11) 0.12103(9) 0.0211(2) Uani 1 1 d
O6 O 0.72504(16) 0.35095(11) 0.63433(10) 0.0198(2) Uani 1 1 d
N1 N 0.62743(18) 0.79526(12) 0.50146(13) 0.0189(3) Uani 1 1 d
N2 N 0.75044(18) 0.74244(12) 0.45188(12) 0.0208(3) Uani 1 1 d
N3 N 0.87440(18) 0.58123(14) 0.39633(14) 0.0247(3) Uani 1 1 d
N4 N 0.70033(18) 0.14167(12) 0.44522(12) 0.0174(3) Uani 1 1 d
N5 N 0.83252(18) 0.14006(12) 0.38642(12) 0.0201(3) Uani 1 1 d
N6 N 1.01849(19) 0.23687(15) 0.30254(13) 0.0243(3) Uani 1 1 d
N7 N 0.49966(16) 0.38798(11) 0.21911(11) 0.0156(2) Uani 1 1 d
C1 C 0.75666(18) 0.62482(13) 0.44619(13) 0.0153(3) Uani 1 1 d
C2 C 0.88994(19) 0.24232(13) 0.35592(13) 0.0162(3) Uani 1 1 d
H1A H 0.673(3) 0.834(2) 0.5629(19) 0.037(6) Uiso 1 1 d
H1B H 0.572(3) 0.846(2) 0.4509(18) 0.032(6) Uiso 1 1 d
H2N H 0.824(3) 0.786(2) 0.4313(18) 0.030(6) Uiso 1 1 d
H3A H 0.881(3) 0.505(2) 0.3883(19) 0.044(7) Uiso 1 1 d
H3B H 0.932(3) 0.627(2) 0.3622(19) 0.040(7) Uiso 1 1 d
H4A H 0.735(3) 0.1083(18) 0.5078(19) 0.024(5) Uiso 1 1 d
H4B H 0.622(3) 0.094(2) 0.4114(19) 0.037(6) Uiso 1 1 d
H5N H 0.878(3) 0.0756(19) 0.3778(17) 0.024(5) Uiso 1 1 d
H6A H 1.043(3) 0.297(2) 0.2764(17) 0.026(6) Uiso 1 1 d
H6B H 1.040(3) 0.174(2) 0.2757(18) 0.030(6) Uiso 1 1 d
H06A H 0.784(3) 0.302(2) 0.665(2) 0.047(8) Uiso 1 1 d
H06B H 0.757(3) 0.411(2) 0.676(2) 0.042(7) Uiso 1 1 d

loop_
_atom_site_aniso_label
_atom_site_aniso_U_11
_atom_site_aniso_U_22
_atom_site_aniso_U_33
_atom_site_aniso_U_23
_atom_site_aniso_U_13
_atom_site_aniso_U_12
Ca1 0.01405(14) 0.01147(14) 0.01508(15) 0.00002(10) 0.00429(11) 0.00012(10)
Cl1 0.02207(19) 0.01871(19) 0.0217(2) -0.00048(14) 0.00321(15) 0.00002(14)
O1 0.0161(5) 0.0124(5) 0.0189(5) 0.0004(4) 0.0061(4) -0.0014(4)
O2 0.0208(5) 0.0144(5) 0.0287(6) -0.0021(4) 0.0120(5) 0.0006(4)
O3 0.0238(6) 0.0132(5) 0.0185(6) -0.0031(4) 0.0016(5) 0.0003(4)
O4 0.0285(6) 0.0136(5) 0.0229(6) 0.0035(4) -0.0011(5) -0.0042(4)
O5 0.0242(6) 0.0245(6) 0.0152(5) 0.0006(4) 0.0052(5) 0.0036(5)
O6 0.0237(6) 0.0157(6) 0.0188(6) -0.0001(5) 0.0002(5) 0.0034(5)
N1 0.0213(6) 0.0138(6) 0.0230(7) -0.0012(5) 0.0080(6) 0.0008(5)
N2 0.0217(6) 0.0120(6) 0.0323(8) 0.0001(5) 0.0146(6) -0.0025(5)
N3 0.0214(7) 0.0157(7) 0.0416(9) -0.0020(6) 0.0180(7) -0.0026(5)
N4 0.0178(6) 0.0164(6) 0.0192(7) 0.0019(5) 0.0062(5) 0.0003(5)
N5 0.0241(7) 0.0127(6) 0.0264(8) -0.0004(5) 0.0126(6) 0.0028(5)
N6 0.0279(8) 0.0181(7) 0.0319(8) -0.0020(6) 0.0190(7) 0.0012(6)
N7 0.0140(5) 0.0160(6) 0.0166(6) 0.0002(5) 0.0024(5) -0.0002(5)
C1 0.0145(6) 0.0146(7) 0.0169(7) 0.0000(5) 0.0028(5) -0.0003(5)
C2 0.0167(6) 0.0158(7) 0.0162(7) -0.0017(5) 0.0033(5) 0.0011(5)

loop_
_atom_type_symbol
_atom_type_description
_atom_type_scat_dispersion_real
_atom_type_scat_dispersion_imag
_atom_type_scat_source
C C 0.0033 0.0016 'International Tables Vol C Tables 4.2.6.8 and 6.1.1.4'
H H 0.0000 0.0000 'International Tables Vol C Tables 4.2.6.8 and 6.1.1.4'
N N 0.0061 0.0033 'International Tables Vol C Tables 4.2.6.8 and 6.1.1.4'
O O 0.0106 0.0060 'International Tables Vol C Tables 4.2.6.8 and 6.1.1.4'
Cl Cl 0.1484 0.1585 'International Tables Vol C Tables 4.2.6.8 and 6.1.1.4'
Ca Ca 0.2262 0.3064 'International Tables Vol C Tables 4.2.6.8 and 6.1.1.4'

loop_
_geom_angle_atom_site_label_1
_geom_angle_atom_site_label_2
_geom_angle_atom_site_label_3
_geom_angle
_geom_angle_site_symmetry_1
_geom_angle_site_symmetry_3
O2 Ca1 O6 94.21(5) . .
O2 Ca1 O1 160.63(4) . 3_666
O6 Ca1 O1 89.59(4) . 3_666
O2 Ca1 O1 86.91(4) . .
O6 Ca1 O1 77.87(4) . .
O1 Ca1 O1 75.31(4) 3_666 .
O2 Ca1 O3 77.15(4) . .
O6 Ca1 O3 145.36(4) . .
O1 Ca1 O3 88.98(4) 3_666 .
O1 Ca1 O3 68.32(4) . .
O2 Ca1 N1 133.59(4) . 3_666
O6 Ca1 N1 90.89(5) . 3_666
O1 Ca1 N1 65.18(4) 3_666 3_666
O1 Ca1 N1 139.00(4) . 3_666
O3 Ca1 N1 119.51(5) . 3_666
O2 Ca1 O4 76.63(4) . .
O6 Ca1 O4 160.44(4) . .
O1 Ca1 O4 104.83(4) 3_666 .
O1 Ca1 O4 118.18(4) . .
O3 Ca1 O4 50.04(4) . .
N1 Ca1 O4 83.50(5) 3_666 .
O2 Ca1 N4 64.69(4) . .
O6 Ca1 N4 84.47(5) . .
O1 Ca1 N4 134.65(4) 3_666 .
O1 Ca1 N4 145.30(4) . .
O3 Ca1 N4 119.72(4) . .
N1 Ca1 N4 70.00(5) 3_666 .
O4 Ca1 N4 75.99(4) . .
O2 Ca1 N7 71.44(4) . .
O6 Ca1 N7 163.42(4) . .
O1 Ca1 N7 101.32(4) 3_666 .
O1 Ca1 N7 92.73(4) . .
O3 Ca1 N7 25.14(4) . .
N1 Ca1 N7 104.97(5) 3_666 .
O4 Ca1 N7 25.51(4) . .
N4 Ca1 N7 96.27(4) . .
O2 Ca1 C2 18.75(4) . .
O6 Ca1 C2 94.34(5) . .
O1 Ca1 C2 176.07(4) 3_666 .
O1 Ca1 C2 105.29(4) . .
O3 Ca1 C2 87.67(4) . .
N1 Ca1 C2 114.88(4) 3_666 .
O4 Ca1 C2 71.41(4) . .
N4 Ca1 C2 46.24(4) . .
N7 Ca1 C2 74.80(4) . .
O2 Ca1 Ca1 123.96(3) . 3_666
O6 Ca1 Ca1 82.07(3) . 3_666
O1 Ca1 Ca1 37.88(3) 3_666 3_666
O1 Ca1 Ca1 37.43(3) . 3_666
O3 Ca1 Ca1 75.78(3) . 3_666
N1 Ca1 Ca1 102.43(4) 3_666 3_666
O4 Ca1 Ca1 117.42(3) . 3_666
N4 Ca1 Ca1 164.47(4) . 3_666
N7 Ca1 Ca1 98.84(3) . 3_666
C2 Ca1 Ca1 142.59(3) . 3_666
C1 O1 Ca1 120.85(9) . 3_666
C1 O1 Ca1 129.87(10) . .
Ca1 O1 Ca1 104.69(4) 3_666 .
C2 O2 Ca1 124.08(10) . .
N7 O3 Ca1 95.80(9) . .
N7 O4 Ca1 92.76(8) . .
Ca1 O6 H06A 129.3(19) . .
Ca1 O6 H06B 127.6(16) . .
H06A O6 H06B 99(2) . .
N2 N1 Ca1 112.15(9) . 3_666
N2 N1 H1A 111.0(15) . .
Ca1 N1 H1A 109.4(15) 3_666 .
N2 N1 H1B 105.9(14) . .
Ca1 N1 H1B 107.1(14) 3_666 .
H1A N1 H1B 111(2) . .
C1 N2 N1 119.15(13) . .
C1 N2 H2N 121.6(15) . .
N1 N2 H2N 119.0(15) . .
C1 N3 H3A 118.9(17) . .
C1 N3 H3B 120.8(17) . .
H3A N3 H3B 119(2) . .
N5 N4 Ca1 110.50(9) . .
N5 N4 H4A 107.9(15) . .
Ca1 N4 H4A 115.6(14) . .
N5 N4 H4B 107.4(16) . .
Ca1 N4 H4B 110.4(16) . .
H4A N4 H4B 105(2) . .
C2 N5 N4 118.50(13) . .
C2 N5 H5N 123.0(15) . .
N4 N5 H5N 118.2(15) . .
C2 N6 H6A 115.9(16) . .
C2 N6 H6B 119.0(16) . .
H6A N6 H6B 119(2) . .
O5 N7 O3 120.79(13) . .
O5 N7 O4 120.66(13) . .
O3 N7 O4 118.54(13) . .
O5 N7 Ca1 164.49(10) . .
O3 N7 Ca1 59.06(7) . .
O4 N7 Ca1 61.73(7) . .
O1 C1 N3 123.04(14) . .
O1 C1 N2 121.23(14) . .
N3 C1 N2 115.73(14) . .
O2 C2 N5 121.14(14) . .
O2 C2 N6 122.31(15) . .
N5 C2 N6 116.52(14) . .
O2 C2 Ca1 37.17(7) . .
N5 C2 Ca1 84.35(9) . .
N6 C2 Ca1 158.78(12) . .

loop_
_geom_bond_atom_site_label_1
_geom_bond_atom_site_label_2
_geom_bond_distance
_geom_bond_site_symmetry_2
Ca1 O2 2.3573(13) .
Ca1 O6 2.3625(14) .
Ca1 O1 2.4305(12) 3_666
Ca1 O1 2.4551(12) .
Ca1 O3 2.5225(13) .
Ca1 N1 2.5615(15) 3_666
Ca1 O4 2.5800(14) .
Ca1 N4 2.6093(15) .
Ca1 N7 2.9260(15) .
Ca1 C2 3.2313(17) .
Ca1 Ca1 3.8679(9) 3_666
O1 C1 1.2651(18) .
O1 Ca1 2.4305(12) 3_666
O2 C2 1.2538(19) .
O3 N7 1.2496(17) .
O4 N7 1.2614(17) .
O5 N7 1.2472(17) .
O6 H06A 0.79(3) .
O6 H06B 0.87(3) .
N1 N2 1.4077(19) .
N1 Ca1 2.5615(15) 3_666
N1 H1A 0.91(2) .
N1 H1B 0.92(2) .
N2 C1 1.345(2) .
N2 H2N 0.86(2) .
N3 C1 1.333(2) .
N3 H3A 0.88(3) .
N3 H3B 0.86(3) .
N4 N5 1.4116(19) .
N4 H4A 0.87(2) .
N4 H4B 0.90(2) .
N5 C2 1.338(2) .
N5 H5N 0.84(2) .
N6 C2 1.343(2) .
N6 H6A 0.80(2) .
N6 H6B 0.82(2) .

loop_
_geom_torsion_atom_site_label_1
_geom_torsion_atom_site_label_2
_geom_torsion_atom_site_label_3
_geom_torsion_atom_site_label_4
_geom_torsion
_geom_torsion_site_symmetry_1
_geom_torsion_site_symmetry_4
O2 Ca1 O1 C1 16.77(13) . .
O6 Ca1 O1 C1 111.74(13) . .
O1 Ca1 O1 C1 -155.47(15) 3_666 .
O3 Ca1 O1 C1 -60.62(13) . .
N1 Ca1 O1 C1 -171.14(12) 3_666 .
O4 Ca1 O1 C1 -56.28(14) . .
N4 Ca1 O1 C1 50.66(16) . .
N7 Ca1 O1 C1 -54.47(13) . .
C2 Ca1 O1 C1 20.51(13) . .
Ca1 Ca1 O1 C1 -155.47(15) 3_666 .
O2 Ca1 O1 Ca1 172.23(5) . 3_666
O6 Ca1 O1 Ca1 -92.79(5) . 3_666
O1 Ca1 O1 Ca1 0.0 3_666 3_666
O3 Ca1 O1 Ca1 94.84(5) . 3_666
N1 Ca1 O1 Ca1 -15.68(8) 3_666 3_666
O4 Ca1 O1 Ca1 99.19(5) . 3_666
N4 Ca1 O1 Ca1 -153.88(7) . 3_666
N7 Ca1 O1 Ca1 101.00(4) . 3_666
C2 Ca1 O1 Ca1 175.98(4) . 3_666
O6 Ca1 O2 C2 91.11(13) . .
O1 Ca1 O2 C2 -168.08(12) 3_666 .
O1 Ca1 O2 C2 168.69(13) . .
O3 Ca1 O2 C2 -122.85(13) . .
N1 Ca1 O2 C2 -4.15(16) 3_666 .
O4 Ca1 O2 C2 -71.38(13) . .
N4 Ca1 O2 C2 9.25(12) . .
N7 Ca1 O2 C2 -97.38(13) . .
Ca1 Ca1 O2 C2 174.38(11) 3_666 .
O2 Ca1 O3 N7 73.61(9) . .
O6 Ca1 O3 N7 152.19(9) . .
O1 Ca1 O3 N7 -120.01(9) 3_666 .
O1 Ca1 O3 N7 165.41(9) . .
N1 Ca1 O3 N7 -59.51(10) 3_666 .
O4 Ca1 O3 N7 -9.59(8) . .
N4 Ca1 O3 N7 23.05(10) . .
C2 Ca1 O3 N7 57.94(9) . .
Ca1 Ca1 O3 N7 -155.92(9) 3_666 .
O2 Ca1 O4 N7 -74.85(9) . .
O6 Ca1 O4 N7 -138.50(13) . .
O1 Ca1 O4 N7 85.24(9) 3_666 .
O1 Ca1 O4 N7 4.19(10) . .
O3 Ca1 O4 N7 9.46(8) . .
N1 Ca1 O4 N7 147.39(9) 3_666 .
N4 Ca1 O4 N7 -141.67(9) . .
C2 Ca1 O4 N7 -93.59(9) . .
Ca1 Ca1 O4 N7 46.73(9) 3_666 .
Ca1 N1 N2 C1 -8.01(19) 3_666 .
O2 Ca1 N4 N5 -7.83(10) . .
O6 Ca1 N4 N5 -105.15(11) . .
O1 Ca1 N4 N5 170.92(9) 3_666 .
O1 Ca1 N4 N5 -45.86(15) . .
O3 Ca1 N4 N5 48.57(12) . .
N1 Ca1 N4 N5 161.88(12) 3_666 .
O4 Ca1 N4 N5 73.79(11) . .
N7 Ca1 N4 N5 58.20(11) . .
C2 Ca1 N4 N5 -3.73(9) . .
Ca1 Ca1 N4 N5 -135.16(12) 3_666 .
Ca1 N4 N5 C2 7.42(18) . .
Ca1 O3 N7 O5 -161.91(12) . .
Ca1 O3 N7 O4 17.30(14) . .
Ca1 O4 N7 O5 162.38(12) . .
Ca1 O4 N7 O3 -16.83(13) . .
O2 Ca1 N7 O5 -5.3(4) . .
O6 Ca1 N7 O5 25.8(5) . .
O1 Ca1 N7 O5 156.1(4) 3_666 .
O1 Ca1 N7 O5 80.6(4) . .
O3 Ca1 N7 O5 94.1(4) . .
N1 Ca1 N7 O5 -136.8(4) 3_666 .
O4 Ca1 N7 O5 -103.1(4) . .
N4 Ca1 N7 O5 -65.9(4) . .
C2 Ca1 N7 O5 -24.6(4) . .
Ca1 Ca1 N7 O5 117.7(4) 3_666 .
O2 Ca1 N7 O3 -99.38(9) . .
O6 Ca1 N7 O3 -68.30(18) . .
O1 Ca1 N7 O3 62.01(9) 3_666 .
O1 Ca1 N7 O3 -13.55(9) . .
N1 Ca1 N7 O3 129.08(9) 3_666 .
O4 Ca1 N7 O3 162.75(14) . .
N4 Ca1 N7 O3 -159.99(9) . .
C2 Ca1 N7 O3 -118.66(9) . .
Ca1 Ca1 N7 O3 23.59(9) 3_666 .
O2 Ca1 N7 O4 97.88(9) . .
O6 Ca1 N7 O4 128.96(15) . .
O1 Ca1 N7 O4 -100.74(9) 3_666 .
O1 Ca1 N7 O4 -176.30(9) . .
O3 Ca1 N7 O4 -162.75(14) . .
N1 Ca1 N7 O4 -33.66(9) 3_666 .
N4 Ca1 N7 O4 37.26(9) . .
C2 Ca1 N7 O4 78.59(9) . .
Ca1 Ca1 N7 O4 -139.15(8) 3_666 .
Ca1 O1 C1 N3 -169.01(12) 3_666 .
Ca1 O1 C1 N3 -16.9(2) . .
Ca1 O1 C1 N2 10.9(2) 3_666 .
Ca1 O1 C1 N2 163.00(11) . .
N1 N2 C1 O1 -1.1(2) . .
N1 N2 C1 N3 178.77(15) . .
Ca1 O2 C2 N5 -9.2(2) . .
Ca1 O2 C2 N6 172.46(12) . .
N4 N5 C2 O2 -0.1(2) . .
N4 N5 C2 N6 178.37(15) . .
N4 N5 C2 Ca1 -5.63(14) . .
O6 Ca1 C2 O2 -90.30(13) . .
O1 Ca1 C2 O2 86.6(6) 3_666 .
O1 Ca1 C2 O2 -11.71(13) . .
O3 Ca1 C2 O2 55.06(13) . .
N1 Ca1 C2 O2 176.69(13) 3_666 .
O4 Ca1 C2 O2 103.41(13) . .
N4 Ca1 C2 O2 -168.39(15) . .
N7 Ca1 C2 O2 76.96(13) . .
Ca1 Ca1 C2 O2 -7.68(15) 3_666 .
O2 Ca1 C2 N5 172.10(19) . .
O6 Ca1 C2 N5 81.79(10) . .
O1 Ca1 C2 N5 -101.3(6) 3_666 .
O1 Ca1 C2 N5 160.39(9) . .
O3 Ca1 C2 N5 -132.85(10) . .
N1 Ca1 C2 N5 -11.21(11) 3_666 .
O4 Ca1 C2 N5 -84.49(10) . .
N4 Ca1 C2 N5 3.71(9) . .
N7 Ca1 C2 N5 -110.94(10) . .
Ca1 Ca1 C2 N5 164.41(8) 3_666 .
O2 Ca1 C2 N6 -17.8(3) . .
O6 Ca1 C2 N6 -108.1(3) . .
O1 Ca1 C2 N6 68.8(7) 3_666 .
O1 Ca1 C2 N6 -29.5(3) . .
O3 Ca1 C2 N6 37.2(3) . .
N1 Ca1 C2 N6 158.9(3) 3_666 .
O4 Ca1 C2 N6 85.6(3) . .
N4 Ca1 C2 N6 173.8(3) . .
N7 Ca1 C2 N6 59.1(3) . .
Ca1 Ca1 C2 N6 -25.5(4) 3_666 .
